data_4510050
loop_
_publ_author_name
'Sovago, Ioana'
'Gutmann, Matthias J'
'Hill, J Grant'
'Senn, Hans Martin'
'Thomas, Lynne H'
'Wilson, Chick C'
'Farrugia, Louis J'

_publ_section_title
;
 Experimental Electron Density and Neutron Diffraction Studies on the
 Polymorphs of Sulfathiazole.
;
_journal_issue 3
_journal_name_full 'Crystal growth &amp; design'
_journal_page_first 1227
_journal_page_last 1239
_journal_paper_doi 10.1021/cg401757z
_journal_volume 14
_journal_year 2014
_chemical_compound_source 'as described'
_chemical_formula_moiety 'C9 H9 N3 O2 S2'
_chemical_formula_sum 'C9 H9 N3 O2 S2'
_chemical_formula_weight 255.31
_space_group_IT_number 14
_symmetry_cell_setting monoclinic
_symmetry_Int_Tables_number 14
_symmetry_space_group_name_Hall '-P 2ybc'
_symmetry_space_group_name_H-M 'P 1 21/c 1'
_atom_sites_solution_hydrogens difmap
_atom_sites_solution_primary direct
_atom_sites_solution_secondary direct
_cell_angle_alpha 90
_cell_angle_beta 112.761(2)
_cell_angle_gamma 90
_cell_formula_units_Z 8
_cell_length_a 17.4174(6)
_cell_length_b 8.4911(3)
_cell_length_c 15.4952(5)
_cell_measurement_temperature 100(2)
_cell_volume 2113.17(13)
_computing_cell_refinement 'SXD2001, Gutmann (2005)'
_computing_data_collection 'SXD2001, Gutmann (2005)'
_computing_data_reduction 'SXD2001, Gutmann (2005)'
_computing_molecular_graphics 'ORTEP-3 for Windows (Farrugia, 2012)'
_computing_publication_material 'WinGX publication routines (Farrugia, 2012)'
_computing_structure_refinement 'SHELXL-2013 (Sheldrick, 2013)'
_computing_structure_solution 'SIR-92 (Altomare et al., 1994)'
_diffrn_ambient_temperature 100(2)
_diffrn_measured_fraction_theta_full 0.553
_diffrn_measured_fraction_theta_max 0.022
_diffrn_measurement_device_type 'SXD beamline'
_diffrn_measurement_method 'time of flight Laue diffraction'
_diffrn_radiation_probe x-ray
_diffrn_radiation_type neutrons
_diffrn_radiation_wavelength 0.42
_diffrn_reflns_Laue_measured_fraction_full 0.553
_diffrn_reflns_Laue_measured_fraction_max 0.022
_diffrn_reflns_limit_h_max 31
_diffrn_reflns_limit_h_min -43
_diffrn_reflns_limit_k_max 20
_diffrn_reflns_limit_k_min 0
_diffrn_reflns_limit_l_max 54
_diffrn_reflns_limit_l_min 0
_diffrn_reflns_number 3848
_diffrn_reflns_point_group_measured_fraction_full 0.553
_diffrn_reflns_point_group_measured_fraction_max 0.022
_diffrn_reflns_theta_full 14.596
_diffrn_reflns_theta_max 64.803
_diffrn_reflns_theta_min 1.498
_diffrn_source 'ISIS neutron spallation source'
_exptl_absorpt_correction_type none
_exptl_crystal_colour colourless
_exptl_crystal_density_diffrn 1.605
_exptl_crystal_density_method 'not measured'
_exptl_crystal_description prism
_exptl_crystal_F_000 1056
_exptl_crystal_size_max 6
_exptl_crystal_size_mid 3
_exptl_crystal_size_min 2
_refine_diff_density_max 1.943
_refine_diff_density_min -1.935
_refine_diff_density_rms 0.372
_refine_ls_extinction_method none
_refine_ls_goodness_of_fit_ref 1.074
_refine_ls_hydrogen_treatment refall
_refine_ls_matrix_type full
_refine_ls_number_constraints 0
_refine_ls_number_parameters 451
_refine_ls_number_reflns 3848
_refine_ls_number_restraints 0
_refine_ls_restrained_S_all 1.074
_refine_ls_R_factor_all 0.0717
_refine_ls_R_factor_gt 0.07
_refine_ls_shift/su_max 0
_refine_ls_shift/su_mean 0
_refine_ls_structure_factor_coef Fsqd
_refine_ls_weighting_details 'w=1/[\s^2^(Fo^2^)+(0.1034P)^2^+9.7986P] where P=(Fo^2^+2Fc^2^)/3'
_refine_ls_weighting_scheme calc
_refine_ls_wR_factor_gt 0.1534
_refine_ls_wR_factor_ref 0.1543
_reflns_number_gt 3822
_reflns_number_total 3848
_reflns_threshold_expression 'I > 2\s(I)'
_cod_data_source_file cg401757z_si_002.cif
_cod_data_source_block form_III_neutron
_cod_depositor_comments
;Adding full bibliography for
 ./tmp-cod-update-bibliographies-29779/cifs/4510050.cif.
;
_cod_original_sg_symbol_H-M 'P 21/c'
_cod_database_code 4510050

loop_
_symmetry_equiv_pos_as_xyz
'x, y, z'
'-x, y+1/2, -z+1/2'
'-x, -y, -z'
'x, -y-1/2, z-1/2'

loop_
_atom_site_label
_atom_site_type_symbol
_atom_site_fract_x
_atom_site_fract_y
_atom_site_fract_z
_atom_site_U_iso_or_equiv
_atom_site_adp_type
_atom_site_occupancy
_atom_site_calc_flag
S11 S 0.6156(3) 0.3997(9) 0.9421(4) 0.0096(12) Uani 1 d
S12 S 0.6446(4) 0.1767(10) 1.1239(4) 0.0160(14) Uani 1 d
O11 O 0.62234(19) 0.4790(5) 1.0271(2) 0.0131(6) Uani 1 d
O12 O 0.56775(19) 0.4814(4) 0.8554(2) 0.0138(6) Uani 1 d
N10 N 0.57813(11) 0.2274(3) 0.93052(12) 0.0110(4) Uani 1 d
N11 N 0.95825(12) 0.3050(3) 0.95166(13) 0.0108(4) Uani 1 d
N15 N 0.58793(11) -0.0234(3) 0.99259(13) 0.0116(4) Uani 1 d
C11 C 0.60037(16) 0.1318(4) 1.00434(17) 0.0103(5) Uani 1 d
C13 C 0.6436(2) -0.0222(4) 1.15209(19) 0.0194(7) Uani 1 d
C14 C 0.61167(18) -0.1114(4) 1.07419(19) 0.0150(6) Uani 1 d
C111 C 0.71740(15) 0.3761(4) 0.94590(16) 0.0087(5) Uani 1 d
C112 C 0.72895(16) 0.2875(4) 0.87578(16) 0.0104(5) Uani 1 d
C113 C 0.80827(16) 0.2659(4) 0.87766(17) 0.0110(5) Uani 1 d
C114 C 0.87796(16) 0.3302(4) 0.95079(17) 0.0086(5) Uani 1 d
C115 C 0.86557(15) 0.4201(4) 1.01956(16) 0.0098(5) Uani 1 d
C116 C 0.78562(15) 0.4432(4) 1.01759(16) 0.0091(5) Uani 1 d
H11A H 1.0029(4) 0.3287(9) 1.0158(4) 0.0260(14) Uani 1 d
H11B H 0.9651(4) 0.1890(9) 0.9348(5) 0.0257(14) Uani 1 d
H13 H 0.6670(6) -0.0614(11) 1.2238(5) 0.046(2) Uani 1 d
H14 H 0.6038(5) -0.2391(9) 1.0692(5) 0.0323(17) Uani 1 d
H15 H 0.5655(4) -0.0726(8) 0.9247(4) 0.0221(12) Uani 1 d
H112 H 0.6757(3) 0.2328(9) 0.8201(4) 0.0270(15) Uani 1 d
H113 H 0.8181(4) 0.1974(10) 0.8233(4) 0.0300(16) Uani 1 d
H115 H 0.9182(4) 0.4701(9) 1.0771(4) 0.0250(14) Uani 1 d
H116 H 0.7770(4) 0.5109(9) 1.0721(4) 0.0251(14) Uani 1 d
S21 S 0.8942(3) 0.8782(8) 0.8182(4) 0.0079(11) Uani 1 d
S22 S 0.8611(5) 0.6484(10) 0.6379(4) 0.0196(16) Uani 1 d
O21 O 0.88836(19) 0.9488(5) 0.7302(2) 0.0123(6) Uani 1 d
O22 O 0.94305(19) 0.9627(4) 0.9024(2) 0.0140(7) Uani 1 d
N20 N 0.92818(11) 0.7028(3) 0.83133(12) 0.0104(4) Uani 1 d
N21 N 0.55249(12) 0.8252(3) 0.81795(13) 0.0121(4) Uani 1 d
N25 N 0.91981(11) 0.4518(3) 0.77042(12) 0.0104(4) Uani 1 d
C21 C 0.90651(15) 0.6062(4) 0.75832(16) 0.0092(5) Uani 1 d
C23 C 0.8603(2) 0.4499(4) 0.61172(19) 0.0188(7) Uani 1 d
C24 C 0.89437(18) 0.3628(4) 0.68962(19) 0.0147(6) Uani 1 d
C211 C 0.79162(15) 0.8646(4) 0.81410(16) 0.0083(5) Uani 1 d
C212 C 0.78020(16) 0.7893(4) 0.88909(17) 0.0111(5) Uani 1 d
C213 C 0.70088(16) 0.7781(4) 0.88947(17) 0.0111(5) Uani 1 d
C214 C 0.63187(16) 0.8388(4) 0.81471(17) 0.0098(5) Uani 1 d
C215 C 0.64393(15) 0.9152(4) 0.74110(16) 0.0103(5) Uani 1 d
C216 C 0.72379(15) 0.9278(4) 0.74035(17) 0.0102(5) Uani 1 d
H21A H 0.5054(4) 0.8629(10) 0.7586(4) 0.0267(15) Uani 1 d
H21B H 0.5415(4) 0.7111(9) 0.8338(5) 0.0265(14) Uani 1 d
H23 H 0.8364(6) 0.4121(12) 0.5396(5) 0.047(2) Uani 1 d
H24 H 0.9036(5) 0.2342(10) 0.6957(5) 0.0342(17) Uani 1 d
H25 H 0.9435(4) 0.4036(8) 0.8379(4) 0.0228(13) Uani 1 d
H212 H 0.8330(4) 0.7394(9) 0.9461(4) 0.0298(16) Uani 1 d
H213 H 0.6907(4) 0.7194(10) 0.9466(4) 0.0269(15) Uani 1 d
H215 H 0.5911(3) 0.9614(9) 0.6829(4) 0.0264(15) Uani 1 d
H216 H 0.7332(4) 0.9859(9) 0.6832(4) 0.0249(14) Uani 1 d

loop_
_atom_site_aniso_label
_atom_site_aniso_U_11
_atom_site_aniso_U_22
_atom_site_aniso_U_33
_atom_site_aniso_U_23
_atom_site_aniso_U_13
_atom_site_aniso_U_12
S11 0.004(2) 0.015(4) 0.006(2) -0.003(2) -0.0017(16) 0.000(2)
S12 0.020(3) 0.016(4) 0.010(2) 0.002(2) 0.004(2) -0.001(3)
O11 0.0079(12) 0.0186(19) 0.0118(11) -0.0052(12) 0.0028(9) -0.0018(11)
O12 0.0099(12) 0.0149(18) 0.0118(11) 0.0041(12) -0.0011(9) -0.0003(12)
N10 0.0083(7) 0.0152(11) 0.0082(6) -0.0011(7) 0.0017(5) -0.0026(7)
N11 0.0072(7) 0.0129(12) 0.0113(7) 0.0015(7) 0.0024(6) 0.0015(7)
N15 0.0088(7) 0.0150(12) 0.0115(7) 0.0010(7) 0.0045(6) -0.0006(7)
C11 0.0072(9) 0.0148(16) 0.0088(9) -0.0002(9) 0.0029(8) -0.0015(10)
C13 0.0246(14) 0.0201(19) 0.0108(11) 0.0047(11) 0.0038(10) 0.0001(13)
C14 0.0142(12) 0.0153(18) 0.0143(11) 0.0036(11) 0.0043(9) -0.0013(11)
C111 0.0071(9) 0.0114(15) 0.0064(9) -0.0020(9) 0.0013(7) -0.0029(9)
C112 0.0059(9) 0.0156(16) 0.0078(9) -0.0023(9) 0.0006(7) -0.0017(9)
C113 0.0079(10) 0.0152(16) 0.0082(9) -0.0028(10) 0.0012(8) -0.0020(10)
C114 0.0069(9) 0.0109(15) 0.0073(9) 0.0007(9) 0.0019(7) 0.0021(9)
C115 0.0056(9) 0.0155(16) 0.0061(9) -0.0010(9) 0.0000(7) 0.0000(9)
C116 0.0059(9) 0.0134(16) 0.0074(9) -0.0010(9) 0.0019(7) -0.0025(9)
H11A 0.017(2) 0.035(4) 0.021(3) -0.007(2) 0.002(2) 0.003(2)
H11B 0.020(3) 0.021(4) 0.036(3) -0.005(3) 0.012(3) 0.003(2)
H13 0.065(6) 0.044(5) 0.022(3) 0.009(3) 0.009(3) -0.003(4)
H14 0.043(4) 0.020(4) 0.030(3) 0.004(3) 0.010(3) -0.006(3)
H15 0.025(3) 0.020(4) 0.021(2) 0.000(2) 0.009(2) -0.004(2)
H112 0.011(2) 0.040(4) 0.024(2) -0.019(3) 0.0000(19) -0.004(2)
H113 0.023(3) 0.042(5) 0.023(3) -0.011(3) 0.006(2) 0.002(3)
H115 0.015(2) 0.034(4) 0.021(2) -0.006(2) 0.0024(19) -0.005(2)
H116 0.019(2) 0.038(4) 0.020(2) -0.013(3) 0.010(2) -0.001(3)
S21 0.004(2) 0.012(3) 0.0066(19) 0.004(2) 0.0007(16) 0.000(2)
S22 0.031(4) 0.017(4) 0.006(2) -0.002(2) 0.001(2) 0.007(3)
O21 0.0098(12) 0.0141(19) 0.0135(12) 0.0047(12) 0.0049(10) 0.0033(12)
O22 0.0081(12) 0.0148(19) 0.0149(13) -0.0046(12) -0.0003(10) -0.0008(11)
N20 0.0086(7) 0.0127(11) 0.0078(6) -0.0007(6) 0.0010(5) 0.0018(7)
N21 0.0076(8) 0.0156(13) 0.0123(7) 0.0018(7) 0.0029(6) -0.0001(7)
N25 0.0094(7) 0.0124(12) 0.0099(7) -0.0011(7) 0.0044(6) 0.0008(7)
C21 0.0069(9) 0.0143(16) 0.0063(9) 0.0005(9) 0.0023(7) 0.0012(9)
C23 0.0287(15) 0.0152(18) 0.0095(10) -0.0057(11) 0.0042(10) -0.0003(13)
C24 0.0162(12) 0.0143(18) 0.0135(11) -0.0048(10) 0.0058(9) -0.0001(11)
C211 0.0056(9) 0.0114(15) 0.0055(9) 0.0007(9) -0.0004(7) 0.0004(9)
C212 0.0066(10) 0.0169(17) 0.0079(9) 0.0047(9) 0.0005(8) 0.0013(10)
C213 0.0072(10) 0.0175(17) 0.0086(9) 0.0026(10) 0.0031(8) 0.0013(10)
C214 0.0073(10) 0.0147(16) 0.0060(9) 0.0005(9) 0.0010(7) 0.0026(9)
C215 0.0063(9) 0.0170(16) 0.0058(9) 0.0031(9) 0.0005(7) 0.0014(10)
C216 0.0063(9) 0.0156(16) 0.0077(9) 0.0020(9) 0.0016(7) 0.0010(9)
H21A 0.013(2) 0.040(5) 0.024(3) 0.005(3) 0.004(2) 0.002(2)
H21B 0.023(3) 0.023(4) 0.034(3) 0.006(3) 0.011(2) -0.007(3)
H23 0.063(5) 0.055(6) 0.016(3) -0.010(3) 0.006(3) 0.010(4)
H24 0.042(4) 0.022(4) 0.033(3) -0.007(3) 0.009(3) 0.002(3)
H25 0.024(3) 0.027(4) 0.013(2) 0.003(2) 0.0031(19) 0.006(2)
H212 0.020(3) 0.039(5) 0.024(3) 0.015(3) 0.001(2) 0.008(3)
H213 0.022(3) 0.039(4) 0.022(2) 0.013(3) 0.012(2) 0.006(3)
H215 0.013(2) 0.035(4) 0.024(3) 0.010(3) -0.001(2) 0.004(2)
H216 0.021(3) 0.039(4) 0.017(2) 0.010(2) 0.0103(19) 0.002(3)

loop_
_atom_type_symbol
_atom_type_description
_atom_type_scat_dispersion_real
_atom_type_scat_dispersion_imag
_atom_type_scat_source
S S 0 0 'Neutron Data Booklet, ILL Grenoble, France (2003) ISBN 0-9704143-7-4'
O O 0 0 'Neutron Data Booklet, ILL Grenoble, France (2003) ISBN 0-9704143-7-4'
N N 0 0 'Neutron Data Booklet, ILL Grenoble, France (2003) ISBN 0-9704143-7-4'
C C 0 0 'Neutron Data Booklet, ILL Grenoble, France (2003) ISBN 0-9704143-7-4'
H H 0 0 'Neutron Data Booklet, ILL Grenoble, France (2003) ISBN 0-9704143-7-4'

loop_
_geom_angle_atom_site_label_1
_geom_angle_atom_site_label_2
_geom_angle_atom_site_label_3
_geom_angle
O11 S11 O12 115.8(5)
O11 S11 N10 114.7(4)
O12 S11 N10 105.8(4)
O11 S11 C111 107.3(3)
O12 S11 C111 107.2(4)
N10 S11 C111 105.3(4)
C13 S12 C11 90.7(4)
C11 N10 S11 119.7(3)
H11A N11 H11B 108.3(6)
H11A N11 C114 111.1(4)
H11B N11 C114 110.5(4)
H15 N15 C11 120.2(4)
H15 N15 C14 124.0(4)
C11 N15 C14 115.6(2)
N10 C11 N15 120.4(2)
N10 C11 S12 129.7(4)
N15 C11 S12 109.9(3)
H13 C13 C14 127.6(6)
H13 C13 S12 121.3(6)
C14 C13 S12 111.1(3)
H14 C14 C13 128.1(5)
H14 C14 N15 119.1(4)
C13 C14 N15 112.8(3)
C116 C111 C112 120.2(2)
C116 C111 S11 121.1(3)
C112 C111 S11 118.7(3)
H112 C112 C113 119.7(4)
H112 C112 C111 120.5(4)
C113 C112 C111 119.8(2)
H113 C113 C112 120.6(4)
H113 C113 C114 118.9(4)
C112 C113 C114 120.5(3)
C115 C114 N11 121.5(2)
C115 C114 C113 119.1(2)
N11 C114 C113 119.4(2)
H115 C115 C114 120.7(4)
H115 C115 C116 118.7(4)
C114 C115 C116 120.6(2)
H116 C116 C115 119.8(4)
H116 C116 C111 120.5(4)
C115 C116 C111 119.7(3)
O22 S21 O21 116.4(5)
O22 S21 N20 106.9(4)
O21 S21 N20 113.2(4)
O22 S21 C211 107.4(4)
O21 S21 C211 106.9(3)
N20 S21 C211 105.4(4)
C23 S22 C21 90.6(4)
C21 N20 S21 120.1(3)
H21A N21 H21B 110.4(6)
H21A N21 C214 113.6(4)
H21B N21 C214 111.1(5)
H25 N25 C21 120.3(4)
H25 N25 C24 123.8(5)
C21 N25 C24 115.7(2)
N20 C21 N25 120.7(2)
N20 C21 S22 129.9(4)
N25 C21 S22 109.4(3)
H23 C23 C24 128.8(6)
H23 C23 S22 119.8(6)
C24 C23 S22 111.4(3)
H24 C24 C23 128.4(5)
H24 C24 N25 118.7(4)
C23 C24 N25 112.9(3)
C216 C211 C212 120.4(2)
C216 C211 S21 121.9(3)
C212 C211 S21 117.7(3)
H212 C212 C213 120.0(5)
H212 C212 C211 120.3(5)
C213 C212 C211 119.6(2)
H213 C213 C212 120.7(4)
H213 C213 C214 118.8(4)
C212 C213 C214 120.4(3)
C215 C214 C213 119.5(2)
C215 C214 N21 121.8(2)
C213 C214 N21 118.6(2)
H215 C215 C214 120.0(4)
H215 C215 C216 119.5(4)
C214 C215 C216 120.4(2)
H216 C216 C211 119.9(4)
H216 C216 C215 120.6(4)
C211 C216 C215 119.6(2)

loop_
_geom_bond_atom_site_label_1
_geom_bond_atom_site_label_2
_geom_bond_distance
S11 O11 1.444(7)
S11 O12 1.453(7)
S11 N10 1.584(7)
S11 C111 1.762(6)
S12 C13 1.746(9)
S12 C11 1.751(7)
N10 C11 1.332(3)
N11 H11A 1.018(6)
N11 H11B 1.038(8)
N11 C114 1.410(3)
N15 H15 1.056(6)
N15 C11 1.336(4)
N15 C14 1.387(4)
C13 H13 1.078(8)
C13 C14 1.349(4)
C14 H14 1.092(9)
C111 C116 1.396(3)
C111 C112 1.399(4)
C112 H112 1.095(6)
C112 C113 1.383(4)
C113 H113 1.091(7)
C113 C114 1.411(4)
C114 C115 1.394(4)
C115 H115 1.088(6)
C115 C116 1.395(4)
C116 H116 1.080(7)
S21 O22 1.443(7)
S21 O21 1.456(7)
S21 N20 1.587(7)
S21 C211 1.767(6)
S22 C23 1.732(9)
S22 C21 1.759(7)
N20 C21 1.328(3)
N21 H21A 1.018(6)
N21 H21B 1.036(8)
N21 C214 1.408(3)
N25 H25 1.048(6)
N25 C21 1.332(4)
N25 C24 1.380(4)
C23 H23 1.080(7)
C23 C24 1.342(4)
C24 H24 1.102(9)
C211 C216 1.395(3)
C211 C212 1.406(4)
C212 H212 1.085(6)
C212 C213 1.387(4)
C213 H213 1.089(7)
C213 C214 1.405(4)
C214 C215 1.397(4)
C215 H215 1.083(6)
C215 C216 1.400(4)
C216 H216 1.080(6)

loop_
_geom_torsion_atom_site_label_1
_geom_torsion_atom_site_label_2
_geom_torsion_atom_site_label_3
_geom_torsion_atom_site_label_4
_geom_torsion
O11 S11 N10 C11 -40.4(5)
O12 S11 N10 C11 -169.3(3)
C111 S11 N10 C11 77.3(4)
S11 N10 C11 N15 -162.3(3)
S11 N10 C11 S12 19.4(5)
H15 N15 C11 N10 5.6(5)
C14 N15 C11 N10 -178.6(2)
H15 N15 C11 S12 -175.7(5)
C14 N15 C11 S12 0.0(4)
C13 S12 C11 N10 178.4(3)
C13 S12 C11 N15 -0.1(4)
C11 S12 C13 H13 179.5(7)
C11 S12 C13 C14 0.1(4)
H13 C13 C14 H14 -0.3(11)
S12 C13 C14 H14 179.1(7)
H13 C13 C14 N15 -179.5(8)
S12 C13 C14 N15 -0.1(4)
H15 N15 C14 H14 -3.6(8)
C11 N15 C14 H14 -179.2(6)
H15 N15 C14 C13 175.6(5)
C11 N15 C14 C13 0.0(4)
O11 S11 C111 C116 -6.1(6)
O12 S11 C111 C116 118.9(4)
N10 S11 C111 C116 -128.8(3)
O11 S11 C111 C112 173.4(4)
O12 S11 C111 C112 -61.6(5)
N10 S11 C111 C112 50.8(4)
C116 C111 C112 H112 178.8(6)
S11 C111 C112 H112 -0.7(7)
C116 C111 C112 C113 0.2(5)
S11 C111 C112 C113 -179.4(4)
H112 C112 C113 H113 1.6(9)
C111 C112 C113 H113 -179.8(6)
H112 C112 C113 C114 -177.5(6)
C111 C112 C113 C114 1.2(5)
H11A N11 C114 C115 17.9(6)
H11B N11 C114 C115 138.2(5)
H11A N11 C114 C113 -163.5(5)
H11B N11 C114 C113 -43.1(5)
H113 C113 C114 C115 178.9(6)
C112 C113 C114 C115 -2.0(4)
H113 C113 C114 N11 0.2(7)
C112 C113 C114 N11 179.3(3)
N11 C114 C115 H115 -2.0(6)
C113 C114 C115 H115 179.4(5)
N11 C114 C115 C116 -179.8(3)
C113 C114 C115 C116 1.5(4)
H115 C115 C116 H116 0.8(8)
C114 C115 C116 H116 178.7(5)
H115 C115 C116 C111 -178.1(5)
C114 C115 C116 C111 -0.2(4)
C112 C111 C116 H116 -179.5(5)
S11 C111 C116 H116 0.0(7)
C112 C111 C116 C115 -0.7(4)
S11 C111 C116 C115 178.9(4)
O22 S21 N20 C21 -166.5(3)
O21 S21 N20 C21 -37.1(5)
C211 S21 N20 C21 79.4(4)
S21 N20 C21 N25 -166.1(3)
S21 N20 C21 S22 15.3(6)
H25 N25 C21 N20 4.5(5)
C24 N25 C21 N20 179.7(2)
H25 N25 C21 S22 -176.6(5)
C24 N25 C21 S22 -1.4(4)
C23 S22 C21 N20 -179.5(3)
C23 S22 C21 N25 1.8(4)
C21 S22 C23 H23 -179.3(7)
C21 S22 C23 C24 -1.7(5)
H23 C23 C24 H24 -1.6(11)
S22 C23 C24 H24 -178.9(7)
H23 C23 C24 N25 178.6(8)
S22 C23 C24 N25 1.2(5)
H25 N25 C24 H24 -4.7(8)
C21 N25 C24 H24 -179.7(6)
H25 N25 C24 C23 175.1(5)
C21 N25 C24 C23 0.2(4)
O22 S21 C211 C216 120.2(4)
O21 S21 C211 C216 -5.4(6)
N20 S21 C211 C216 -126.1(3)
O22 S21 C211 C212 -58.8(5)
O21 S21 C211 C212 175.6(4)
N20 S21 C211 C212 54.9(4)
C216 C211 C212 H212 179.5(6)
S21 C211 C212 H212 -1.5(7)
C216 C211 C212 C213 0.0(5)
S21 C211 C212 C213 179.0(4)
H212 C212 C213 H213 0.0(9)
C211 C212 C213 H213 179.5(6)
H212 C212 C213 C214 -178.4(6)
C211 C212 C213 C214 1.1(5)
H213 C213 C214 C215 179.6(6)
C212 C213 C214 C215 -2.0(5)
H213 C213 C214 N21 1.7(7)
C212 C213 C214 N21 -179.9(3)
H21A N21 C214 C215 7.5(6)
H21B N21 C214 C215 132.8(5)
H21A N21 C214 C213 -174.7(6)
H21B N21 C214 C213 -49.4(5)
C213 C214 C215 H215 179.4(5)
N21 C214 C215 H215 -2.7(7)
C213 C214 C215 C216 1.7(5)
N21 C214 C215 C216 179.5(3)
C212 C211 C216 H216 179.7(5)
S21 C211 C216 H216 0.7(7)
C212 C211 C216 C215 -0.3(5)
S21 C211 C216 C215 -179.3(4)
H215 C215 C216 H216 1.7(8)
C214 C215 C216 H216 179.5(5)
H215 C215 C216 C211 -178.3(5)
C214 C215 C216 C211 -0.5(5)
